data_1513113
loop_
_publ_author_name
'Wang, Zhenjun'
'Ren, Jun'
'Wang, Zhongwen'

_publ_section_title
;
 Lewis acids promoted formal intramolecular [3 + 2] parallel and
 cross-cycloadditions of cyclopropane 1,1-diesters with allenes.
;
_journal_issue 22
_journal_name_full 'Organic letters'
_journal_page_first 5682
_journal_page_last 5685
_journal_paper_doi 10.1021/ol402662j
_journal_volume 15
_journal_year 2013
_chemical_absolute_configuration unk
_chemical_formula_sum 'C17 H18 O4'
_chemical_formula_weight 286.31
_chemical_name_systematic
; 
 ? 
;
_space_group_IT_number 19
_symmetry_cell_setting orthorhombic
_symmetry_space_group_name_Hall 'P 2ac 2ab'
_symmetry_space_group_name_H-M 'P 21 21 21'
_atom_sites_solution_hydrogens geom
_atom_sites_solution_primary direct
_atom_sites_solution_secondary difmap
_audit_creation_method SHELXL-97
_cell_angle_alpha 90.00
_cell_angle_beta 90.00
_cell_angle_gamma 90.00
_cell_formula_units_Z 4
_cell_length_a 6.1571(12)
_cell_length_b 7.7921(16)
_cell_length_c 31.207(6)
_cell_measurement_reflns_used 2635
_cell_measurement_temperature 293(2)
_cell_measurement_theta_max 27.8664
_cell_measurement_theta_min 2.6107
_cell_volume 1497.2(5)
_computing_cell_refinement crystalclear
_computing_data_collection crystalclear
_computing_data_reduction crystalclear
_computing_molecular_graphics 'Bruker SHELXTL'
_computing_publication_material 'Bruker SHELXTL'
_computing_structure_refinement 'SHELXL-97 (Sheldrick, 1997)'
_computing_structure_solution 'SHELXS-97 (Sheldrick, 1990)'
_diffrn_ambient_temperature 293(2)
_diffrn_detector_area_resol_mean 7.31
_diffrn_measured_fraction_theta_full 0.995
_diffrn_measured_fraction_theta_max 0.995
_diffrn_measurement_device_type 'rigaku saturn'
_diffrn_measurement_method '\w scans'
_diffrn_radiation_monochromator multilayer
_diffrn_radiation_source 'rotating anode'
_diffrn_radiation_type MoK\a
_diffrn_radiation_wavelength 0.71073
_diffrn_reflns_av_R_equivalents 0.0629
_diffrn_reflns_av_sigmaI/netI 0.0440
_diffrn_reflns_limit_h_max 7
_diffrn_reflns_limit_h_min -7
_diffrn_reflns_limit_k_max 9
_diffrn_reflns_limit_k_min -9
_diffrn_reflns_limit_l_max 37
_diffrn_reflns_limit_l_min -36
_diffrn_reflns_number 9986
_diffrn_reflns_theta_full 25.01
_diffrn_reflns_theta_max 25.01
_diffrn_reflns_theta_min 2.61
_diffrn_standards_decay_% 0
_diffrn_standards_interval_count 0
_diffrn_standards_interval_time 0
_diffrn_standards_number 0
_exptl_absorpt_coefficient_mu 0.090
_exptl_absorpt_correction_T_max 0.9911
_exptl_absorpt_correction_T_min 0.9822
_exptl_absorpt_correction_type multi-scan
_exptl_absorpt_process_details crystalclear
_exptl_crystal_density_diffrn 1.270
_exptl_crystal_density_method 'not measured'
_exptl_crystal_F_000 608
_exptl_crystal_size_max 0.20
_exptl_crystal_size_mid 0.10
_exptl_crystal_size_min 0.10
_refine_diff_density_max 0.280
_refine_diff_density_min -0.165
_refine_diff_density_rms 0.050
_refine_ls_abs_structure_details 'None, Friedel Pairs merged'
_refine_ls_extinction_coef 0.034(8)
_refine_ls_extinction_expression Fc^*^=kFc[1+0.001xFc^2^\l^3^/sin(2\q)]^-1/4^
_refine_ls_extinction_method SHELXL
_refine_ls_goodness_of_fit_ref 1.106
_refine_ls_hydrogen_treatment constr
_refine_ls_matrix_type full
_refine_ls_number_parameters 193
_refine_ls_number_reflns 1566
_refine_ls_number_restraints 0
_refine_ls_restrained_S_all 1.106
_refine_ls_R_factor_all 0.0883
_refine_ls_R_factor_gt 0.0734
_refine_ls_shift/su_max 0.001
_refine_ls_shift/su_mean 0.000
_refine_ls_structure_factor_coef Fsqd
_refine_ls_weighting_details 'calc w=1/[\s^2^(Fo^2^)+(0.1248P)^2^+0.1202P] where P=(Fo^2^+2Fc^2^)/3'
_refine_ls_weighting_scheme calc
_refine_ls_wR_factor_gt 0.2000
_refine_ls_wR_factor_ref 0.2123
_reflns_number_gt 1282
_reflns_number_total 1566
_reflns_threshold_expression >2sigma(I)
_cod_data_source_file ol402662j_si_001.cif
_cod_data_source_block 2a
_cod_depositor_comments
;
The following automatic conversions were performed:

'_symmetry_cell_setting' value 'Orthorhombic' changed to
'orthorhombic' according to
/home/saulius/struct/CIF-dictionaries/cif_core.dic dictionary named
'cif_core.dic' version 2.4.2 from
2011-04-26.

'_exptl_absorpt_correction_type' value 'MULTI-SCAN'
changed to 'multi-scan' according to
/home/saulius/struct/CIF-dictionaries/cif_core.dic dictionary named
'cif_core.dic' version 2.4.2 from 2011-04-26.

Automatic conversion script
Id: cif_fix_values 1891 2012-01-12 08:04:46Z andrius 
;
_cod_original_sg_symbol_H-M P2(1)2(1)2(1)
_cod_database_code 1513113

loop_
_symmetry_equiv_pos_as_xyz
'x, y, z'
'-x+1/2, -y, z+1/2'
'-x, y+1/2, -z+1/2'
'x+1/2, -y+1/2, -z'

loop_
_atom_site_label
_atom_site_type_symbol
_atom_site_fract_x
_atom_site_fract_y
_atom_site_fract_z
_atom_site_U_iso_or_equiv
_atom_site_adp_type
_atom_site_occupancy
_atom_site_symmetry_multiplicity
_atom_site_calc_flag
_atom_site_refinement_flags
O1 O 0.8595(9) 0.7676(6) 0.40752(14) 0.1175(18) Uani 1 1 d .
O2 O 0.5960(8) 0.6089(6) 0.43489(13) 0.0999(15) Uani 1 1 d .
O3 O 1.0304(10) 0.4469(5) 0.46718(13) 0.1118(18) Uani 1 1 d .
O4 O 0.9831(10) 0.2079(5) 0.43224(12) 0.1168(19) Uani 1 1 d .
C1 C 0.8695(8) 0.4585(6) 0.39748(13) 0.0578(12) Uani 1 1 d .
C2 C 0.6938(8) 0.3509(6) 0.37434(13) 0.0615(13) Uani 1 1 d .
H2A H 0.7211 0.2291 0.3779 0.074 Uiso 1 1 calc R
H2B H 0.5504 0.3772 0.3854 0.074 Uiso 1 1 calc R
C3 C 0.7131(8) 0.4024(6) 0.32790(13) 0.0568(12) Uani 1 1 d .
C4 C 0.5980(8) 0.3371(6) 0.29452(13) 0.0552(11) Uani 1 1 d .
H4 H 0.4840 0.2611 0.2993 0.066 Uiso 1 1 calc R
C5 C 0.6571(8) 0.3888(6) 0.25065(13) 0.0522(11) Uani 1 1 d .
C6 C 0.5158(10) 0.3556(6) 0.21584(15) 0.0648(13) Uani 1 1 d .
H6 H 0.3805 0.3062 0.2207 0.078 Uiso 1 1 calc R
C7 C 0.5798(11) 0.3969(7) 0.17463(14) 0.0746(16) Uani 1 1 d .
H7 H 0.4856 0.3756 0.1520 0.090 Uiso 1 1 calc R
C8 C 0.7797(10) 0.4687(7) 0.16637(14) 0.0720(15) Uani 1 1 d .
H8 H 0.8210 0.4942 0.1384 0.086 Uiso 1 1 calc R
C9 C 0.9185(9) 0.5025(6) 0.20023(13) 0.0641(13) Uani 1 1 d .
H9 H 1.0529 0.5524 0.1948 0.077 Uiso 1 1 calc R
C10 C 0.8609(8) 0.4633(5) 0.24237(13) 0.0513(11) Uani 1 1 d .
C11 C 1.0152(8) 0.4868(6) 0.27958(13) 0.0602(12) Uani 1 1 d .
H11A H 1.1099 0.3875 0.2811 0.072 Uiso 1 1 calc R
H11B H 1.1056 0.5863 0.2740 0.072 Uiso 1 1 calc R
C12 C 0.9100(7) 0.5094(6) 0.32127(12) 0.0563(11) Uani 1 1 d .
H12 H 0.8582 0.6283 0.3215 0.068 Uiso 1 1 calc R
C13 C 1.0416(8) 0.4897(6) 0.36215(13) 0.0585(12) Uani 1 1 d .
H13A H 1.1246 0.5929 0.3680 0.070 Uiso 1 1 calc R
H13B H 1.1406 0.3932 0.3600 0.070 Uiso 1 1 calc R
C14 C 0.7789(11) 0.6284(8) 0.41392(15) 0.0733(15) Uani 1 1 d .
C15 C 0.4898(13) 0.7601(10) 0.4522(2) 0.124(3) Uani 1 1 d .
H15A H 0.5507 0.8611 0.4393 0.186 Uiso 1 1 calc R
H15B H 0.5114 0.7642 0.4827 0.186 Uiso 1 1 calc R
H15C H 0.3371 0.7550 0.4461 0.186 Uiso 1 1 calc R
C16 C 0.9722(10) 0.3732(7) 0.43597(15) 0.0679(14) Uani 1 1 d .
C17 C 1.0783(19) 0.1128(9) 0.4677(2) 0.141(4) Uani 1 1 d .
H17A H 1.2054 0.1716 0.4777 0.212 Uiso 1 1 calc R
H17B H 1.1176 -0.0002 0.4582 0.212 Uiso 1 1 calc R
H17C H 0.9746 0.1041 0.4906 0.212 Uiso 1 1 calc R

loop_
_atom_site_aniso_label
_atom_site_aniso_U_11
_atom_site_aniso_U_22
_atom_site_aniso_U_33
_atom_site_aniso_U_23
_atom_site_aniso_U_13
_atom_site_aniso_U_12
O1 0.150(5) 0.069(3) 0.134(4) -0.017(2) 0.042(4) -0.004(3)
O2 0.087(3) 0.093(3) 0.120(3) -0.009(2) 0.031(3) 0.016(3)
O3 0.153(5) 0.097(3) 0.085(3) -0.012(2) -0.045(3) 0.018(3)
O4 0.173(5) 0.080(3) 0.097(3) -0.005(2) -0.062(3) 0.030(3)
C1 0.060(3) 0.063(3) 0.050(2) -0.003(2) -0.001(2) 0.000(2)
C2 0.052(3) 0.073(3) 0.059(3) 0.005(2) 0.000(2) -0.002(2)
C3 0.051(3) 0.061(3) 0.058(2) -0.001(2) 0.003(2) -0.010(2)
C4 0.048(3) 0.058(3) 0.060(2) 0.0013(19) 0.002(2) -0.004(2)
C5 0.056(3) 0.045(2) 0.056(2) -0.0052(18) -0.001(2) 0.007(2)
C6 0.064(3) 0.062(3) 0.068(3) -0.013(2) -0.004(2) 0.002(3)
C7 0.092(4) 0.077(3) 0.055(3) -0.013(2) -0.008(3) 0.000(3)
C8 0.094(4) 0.071(3) 0.051(2) -0.001(2) 0.004(3) 0.003(3)
C9 0.067(3) 0.061(3) 0.064(3) -0.003(2) 0.016(2) 0.002(3)
C10 0.052(3) 0.041(2) 0.061(2) -0.0004(18) 0.003(2) 0.001(2)
C11 0.052(3) 0.061(3) 0.067(3) 0.004(2) 0.005(2) -0.010(3)
C12 0.048(3) 0.061(3) 0.060(2) 0.000(2) -0.001(2) -0.004(2)
C13 0.045(2) 0.064(3) 0.066(2) -0.003(2) -0.0045(19) -0.007(2)
C14 0.080(4) 0.079(4) 0.061(3) -0.002(3) 0.005(3) 0.001(3)
C15 0.124(6) 0.118(5) 0.130(5) -0.020(4) 0.028(5) 0.055(6)
C16 0.068(3) 0.072(3) 0.064(3) -0.002(2) -0.014(2) 0.010(3)
C17 0.194(10) 0.100(5) 0.131(6) 0.022(4) -0.061(6) 0.049(6)

loop_
_atom_type_symbol
_atom_type_description
_atom_type_scat_dispersion_real
_atom_type_scat_dispersion_imag
_atom_type_scat_source
C C 0.0033 0.0000 'International Tables Vol C Tables 4.2.6.8 and 6.1.1.4'
H H 0.0000 0.0000 'International Tables Vol C Tables 4.2.6.8 and 6.1.1.4'
O O 0.0106 0.0000 'International Tables Vol C Tables 4.2.6.8 and 6.1.1.4'

loop_
_geom_angle_atom_site_label_1
_geom_angle_atom_site_label_2
_geom_angle_atom_site_label_3
_geom_angle
C14 O2 C15 118.6(6)
C16 O4 C17 117.3(5)
C16 C1 C14 105.5(4)
C16 C1 C2 115.2(4)
C14 C1 C2 111.8(4)
C16 C1 C13 110.4(4)
C14 C1 C13 110.7(4)
C2 C1 C13 103.4(3)
C3 C2 C1 104.4(4)
C3 C2 H2A 110.9
C1 C2 H2A 110.9
C3 C2 H2B 110.9
C1 C2 H2B 110.9
H2A C2 H2B 108.9
C4 C3 C12 121.9(4)
C4 C3 C2 126.5(4)
C12 C3 C2 110.3(4)
C3 C4 C5 118.8(4)
C3 C4 H4 120.6
C5 C4 H4 120.6
C10 C5 C6 118.9(4)
C10 C5 C4 120.3(4)
C6 C5 C4 120.8(5)
C7 C6 C5 119.7(5)
C7 C6 H6 120.1
C5 C6 H6 120.1
C8 C7 C6 121.6(5)
C8 C7 H7 119.2
C6 C7 H7 119.2
C7 C8 C9 119.1(4)
C7 C8 H8 120.5
C9 C8 H8 120.5
C8 C9 C10 121.4(5)
C8 C9 H9 119.3
C10 C9 H9 119.3
C9 C10 C5 119.3(4)
C9 C10 C11 122.5(5)
C5 C10 C11 118.0(4)
C12 C11 C10 114.8(4)
C12 C11 H11A 108.6
C10 C11 H11A 108.6
C12 C11 H11B 108.6
C10 C11 H11B 108.6
H11A C11 H11B 107.5
C11 C12 C3 114.7(4)
C11 C12 C13 119.9(4)
C3 C12 C13 105.2(3)
C11 C12 H12 105.3
C3 C12 H12 105.3
C13 C12 H12 105.3
C12 C13 C1 104.4(4)
C12 C13 H13A 110.9
C1 C13 H13A 110.9
C12 C13 H13B 110.9
C1 C13 H13B 110.9
H13A C13 H13B 108.9
O1 C14 O2 122.6(6)
O1 C14 C1 125.0(5)
O2 C14 C1 112.4(5)
O2 C15 H15A 109.5
O2 C15 H15B 109.5
H15A C15 H15B 109.5
O2 C15 H15C 109.5
H15A C15 H15C 109.5
H15B C15 H15C 109.5
O3 C16 O4 122.7(5)
O3 C16 C1 124.5(5)
O4 C16 C1 112.8(4)
O4 C17 H17A 109.5
O4 C17 H17B 109.5
H17A C17 H17B 109.5
O4 C17 H17C 109.5
H17A C17 H17C 109.5
H17B C17 H17C 109.5

loop_
_geom_bond_atom_site_label_1
_geom_bond_atom_site_label_2
_geom_bond_distance
O1 C14 1.210(7)
O2 C14 1.312(7)
O2 C15 1.452(7)
O3 C16 1.186(6)
O4 C16 1.295(6)
O4 C17 1.455(7)
C1 C16 1.511(6)
C1 C14 1.526(7)
C1 C2 1.547(7)
C1 C13 1.549(6)
C2 C3 1.509(6)
C2 H2A 0.9700
C2 H2B 0.9700
C3 C4 1.359(6)
C3 C12 1.486(6)
C4 C5 1.473(6)
C4 H4 0.9300
C5 C10 1.407(7)
C5 C6 1.415(6)
C6 C7 1.383(7)
C6 H6 0.9300
C7 C8 1.376(8)
C7 H7 0.9300
C8 C9 1.384(7)
C8 H8 0.9300
C9 C10 1.396(6)
C9 H9 0.9300
C10 C11 1.511(6)
C11 C12 1.464(6)
C11 H11A 0.9700
C11 H11B 0.9700
C12 C13 1.519(5)
C12 H12 0.9800
C13 H13A 0.9700
C13 H13B 0.9700
C15 H15A 0.9600
C15 H15B 0.9600
C15 H15C 0.9600
C17 H17A 0.9600
C17 H17B 0.9600
C17 H17C 0.9600

loop_
_geom_torsion_atom_site_label_1
_geom_torsion_atom_site_label_2
_geom_torsion_atom_site_label_3
_geom_torsion_atom_site_label_4
_geom_torsion
C16 C1 C2 C3 -147.8(4)
C14 C1 C2 C3 91.8(4)
C13 C1 C2 C3 -27.3(5)
C1 C2 C3 C4 177.1(5)
C1 C2 C3 C12 9.4(5)
C12 C3 C4 C5 -6.5(7)
C2 C3 C4 C5 -172.9(4)
C3 C4 C5 C10 17.6(7)
C3 C4 C5 C6 -166.1(4)
C10 C5 C6 C7 -0.1(7)
C4 C5 C6 C7 -176.5(4)
C5 C6 C7 C8 0.6(8)
C6 C7 C8 C9 -0.9(8)
C7 C8 C9 C10 0.8(8)
C8 C9 C10 C5 -0.4(7)
C8 C9 C10 C11 175.5(5)
C6 C5 C10 C9 0.0(6)
C4 C5 C10 C9 176.4(4)
C6 C5 C10 C11 -176.0(4)
C4 C5 C10 C11 0.4(6)
C9 C10 C11 C12 155.7(4)
C5 C10 C11 C12 -28.4(6)
C10 C11 C12 C3 38.1(6)
C10 C11 C12 C13 164.7(4)
C4 C3 C12 C11 -21.7(6)
C2 C3 C12 C11 146.6(4)
C4 C3 C12 C13 -155.6(5)
C2 C3 C12 C13 12.8(5)
C11 C12 C13 C1 -160.7(4)
C3 C12 C13 C1 -29.8(5)
C16 C1 C13 C12 159.1(4)
C14 C1 C13 C12 -84.4(5)
C2 C1 C13 C12 35.4(5)
C15 O2 C14 O1 -2.0(9)
C15 O2 C14 C1 -179.6(5)
C16 C1 C14 O1 104.7(6)
C2 C1 C14 O1 -129.4(6)
C13 C1 C14 O1 -14.7(8)
C16 C1 C14 O2 -77.7(6)
C2 C1 C14 O2 48.2(5)
C13 C1 C14 O2 162.9(4)
C17 O4 C16 O3 -2.2(12)
C17 O4 C16 C1 -179.7(7)
C14 C1 C16 O3 -21.8(8)
C2 C1 C16 O3 -145.7(6)
C13 C1 C16 O3 97.8(7)
C14 C1 C16 O4 155.6(6)
C2 C1 C16 O4 31.7(7)
C13 C1 C16 O4 -84.8(6)
